data_4516529
loop_
_publ_author_name
'Kataeva, Olga'
'Khrizanforov, Mikhail'
'Budnikova, Yulia'
'Islamov, Daut'
'Burganov, Timur'
'Vandyukov, Alexander'
'Lyssenko, Konstantin'
'Mahns, Benjamin'
'Nohr, Markus'
'Hampel, Silke'
'Knupfer, Martin'

_publ_section_title
;
 Crystal Growth, Dynamic and Charge Transfer Properties of New Coronene
 Charge Transfer Complexes
;
_journal_issue 1
_journal_name_full 'Crystal Growth &amp; Design'
_journal_page_first 331
_journal_paper_doi 10.1021/acs.cgd.5b01301
_journal_volume 16
_journal_year 2015
_chemical_formula_moiety 'C24 H12, C12 F4 N4, C2 H3 N'
_chemical_formula_sum 'C38 H15 F4 N5'
_chemical_formula_weight 617.55
_chemical_name_common 'Coronene F4TCNQ acetonitrile'
_space_group_crystal_system monoclinic
_space_group_IT_number 15
_space_group_name_Hall '-C 2yc'
_space_group_name_H-M_alt 'C 1 2/c 1'
_symmetry_cell_setting monoclinic
_symmetry_Int_Tables_number 15
_symmetry_space_group_name_H-M 'C 1 2/c 1'
_atom_sites_solution_hydrogens geom
_audit_creation_method SHELXL-2014/7
_cell_angle_alpha 90
_cell_angle_beta 103.924(4)
_cell_angle_gamma 90
_cell_formula_units_Z 4
_cell_length_a 21.7569(13)
_cell_length_b 7.0651(4)
_cell_length_c 18.5431(10)
_cell_measurement_reflns_used 2120
_cell_measurement_temperature 293(2)
_cell_measurement_theta_max 67.20
_cell_measurement_theta_min 4.19
_cell_volume 2766.6(3)
_computing_cell_refinement 'APEX2  v2, 1-4  (Bruker AXS, 2005-2007)'
_computing_data_collection 'APEX2  v2, 1-4  (Bruker AXS, 2005-2007)'
_computing_data_reduction 'SAINT NT v6.0 (Bruker AXS, 2003)'
_computing_molecular_graphics 'ORTEP-3 for Windows (Farrugia, 1997)'
_computing_publication_material 'WinGX (Farrugia 1999), enCIFer (Allen et al. 2004)'
_computing_structure_refinement 'SHELXL-2013 (Sheldrick, 2013)'
_computing_structure_solution 'SHELXS-97 (Sheldrick, 2008)'
_diffrn_ambient_temperature 293(2)
_diffrn_measured_fraction_theta_full 0.991
_diffrn_measured_fraction_theta_max 0.991
_diffrn_measurement_device_type 'Bruker Kappa APEX DUO CCD'
_diffrn_measurement_method '\f and \w scans'
_diffrn_radiation_probe x-ray
_diffrn_radiation_type CuK\a
_diffrn_radiation_wavelength 1.54178
_diffrn_reflns_av_R_equivalents 0.0258
_diffrn_reflns_av_unetI/netI 0.0174
_diffrn_reflns_Laue_measured_fraction_full 0.991
_diffrn_reflns_Laue_measured_fraction_max 0.991
_diffrn_reflns_limit_h_max 24
_diffrn_reflns_limit_h_min -25
_diffrn_reflns_limit_k_max 8
_diffrn_reflns_limit_k_min -7
_diffrn_reflns_limit_l_max 21
_diffrn_reflns_limit_l_min -21
_diffrn_reflns_number 15541
_diffrn_reflns_point_group_measured_fraction_full 0.991
_diffrn_reflns_point_group_measured_fraction_max 0.991
_diffrn_reflns_theta_full 66.478
_diffrn_reflns_theta_max 66.478
_diffrn_reflns_theta_min 4.187
_diffrn_source 'microfocus tube'
_exptl_absorpt_coefficient_mu 0.908
_exptl_absorpt_correction_T_max 0.9724
_exptl_absorpt_correction_T_min 0.7660
_exptl_absorpt_correction_type multi-scan
_exptl_absorpt_process_details 'SADABS version 2.10 (Sheldrick,Bruker AXS Inc.)'
_exptl_crystal_colour black
_exptl_crystal_density_diffrn 1.483
_exptl_crystal_description needle
_exptl_crystal_F_000 1256
_exptl_crystal_size_max 0.310
_exptl_crystal_size_mid 0.034
_exptl_crystal_size_min 0.031
_refine_diff_density_max 0.134
_refine_diff_density_min -0.201
_refine_diff_density_rms 0.045
_refine_ls_extinction_method none
_refine_ls_goodness_of_fit_ref 0.934
_refine_ls_hydrogen_treatment constr
_refine_ls_matrix_type full
_refine_ls_number_parameters 223
_refine_ls_number_reflns 2416
_refine_ls_number_restraints 0
_refine_ls_restrained_S_all 0.934
_refine_ls_R_factor_all 0.0517
_refine_ls_R_factor_gt 0.0369
_refine_ls_shift/su_max 0.000
_refine_ls_shift/su_mean 0.000
_refine_ls_structure_factor_coef Fsqd
_refine_ls_weighting_details 'w=1/[\s^2^(Fo^2^)+(0.1000P)^2^+0.2287P] where P=(Fo^2^+2Fc^2^)/3'
_refine_ls_weighting_scheme calc
_refine_ls_wR_factor_gt 0.1127
_refine_ls_wR_factor_ref 0.1296
_reflns_Friedel_coverage 0.000
_reflns_number_gt 1840
_reflns_number_total 2416
_reflns_threshold_expression 'I > 2\s(I)'
_cod_data_source_file cg5b01301_si_010.cif
_cod_data_source_block martin136_293K
_cod_original_sg_symbol_H-M 'C 2/c'
_cod_database_code 4516529
_shelx_shelxl_version_number 2014/7
_shelx_space_group_comment
;
The symmetry employed for this shelxl refinement is uniquely defined
by the following loop, which should always be used as a source of
symmetry information in preference to the above space-group names.
They are only intended as comments.
;
_shelx_estimated_absorpt_t_min 0.766
_shelx_estimated_absorpt_t_max 0.972

loop_
_space_group_symop_operation_xyz
'x, y, z'
'-x, y, -z+1/2'
'x+1/2, y+1/2, z'
'-x+1/2, y+1/2, -z+1/2'
'-x, -y, -z'
'x, -y, z-1/2'
'-x+1/2, -y+1/2, -z'
'x+1/2, -y+1/2, z-1/2'

loop_
_atom_site_label
_atom_site_type_symbol
_atom_site_fract_x
_atom_site_fract_y
_atom_site_fract_z
_atom_site_U_iso_or_equiv
_atom_site_adp_type
_atom_site_occupancy
_atom_site_site_symmetry_order
_atom_site_calc_flag
_atom_site_refinement_flags_posn
_atom_site_refinement_flags_adp
_atom_site_refinement_flags_occupancy
_atom_site_disorder_assembly
_atom_site_disorder_group
C1 C 0.18243(9) 0.3443(3) 0.66303(11) 0.0564(5) Uani 1 1 d . . . A 1
H1 H 0.1791 0.3804 0.7102 0.068 Uiso 1 1 calc R U . A 1
C2 C 0.13023(9) 0.2786(3) 0.61339(11) 0.0562(5) Uani 1 1 d . . . A 1
H2 H 0.0921 0.2704 0.6274 0.067 Uiso 1 1 calc R U . A 1
C3 C 0.07917(8) 0.1544(3) 0.48691(11) 0.0535(5) Uani 1 1 d . . . A 1
H3 H 0.0405 0.1445 0.4997 0.064 Uiso 1 1 calc R U . A 1
C4 C 0.08289(8) 0.1035(2) 0.41756(11) 0.0521(5) Uani 1 1 d . . . A 1
H4 H 0.0468 0.0603 0.3838 0.062 Uiso 1 1 calc R U . A 1
C5 C 0.14678(9) 0.0623(3) 0.32390(10) 0.0556(5) Uani 1 1 d . . . A 1
H5 H 0.1113 0.0185 0.2892 0.067 Uiso 1 1 calc R U . A 1
C6 C 0.20288(10) 0.0743(3) 0.30467(10) 0.0570(5) Uani 1 1 d . . . A 1
H6 H 0.2051 0.0379 0.2572 0.068 Uiso 1 1 calc R U . A 1
C7 C 0.13265(8) 0.2224(2) 0.54072(10) 0.0461(4) Uani 1 1 d . . . A 1
C8 C 0.14088(8) 0.1152(2) 0.39573(10) 0.0467(4) Uani 1 1 d . . . A 1
C9 C 0.25839(9) 0.1411(2) 0.35544(9) 0.0482(4) Uani 1 1 d . . . A 1
C10 C 0.19115(7) 0.2363(2) 0.52032(9) 0.0404(4) Uani 1 1 d . . . A 1
C11 C 0.19519(7) 0.1820(2) 0.44774(9) 0.0397(4) Uani 1 1 d . . . A 1
C12 C 0.25408(8) 0.1958(2) 0.42727(9) 0.0399(4) Uani 1 1 d . . . A 1
C13 C 0.20215(7) 0.6803(2) 0.44356(8) 0.0391(4) Uani 1 1 d . . . B 1
F13 F 0.15630(4) 0.61270(14) 0.38816(5) 0.0504(3) Uani 1 1 d . . . B 1
C14 C 0.18676(7) 0.7294(2) 0.51211(8) 0.0385(4) Uani 1 1 d . . . B 1
C15 C 0.23950(8) 0.8011(2) 0.56751(8) 0.0393(4) Uani 1 1 d . . . B 1
F15 F 0.22992(4) 0.85061(15) 0.63349(5) 0.0513(3) Uani 1 1 d . . . B 1
C16 C 0.12658(7) 0.7111(2) 0.52344(9) 0.0416(4) Uani 1 1 d . . . B 1
C17 C 0.07374(8) 0.6402(3) 0.46865(10) 0.0463(4) Uani 1 1 d . . . B 1
N17 N 0.02910(7) 0.5846(2) 0.42881(9) 0.0626(5) Uani 1 1 d . . . B 1
C18 C 0.10930(8) 0.7659(3) 0.59049(10) 0.0484(4) Uani 1 1 d . . . B 1
N18 N 0.09057(8) 0.8090(3) 0.64063(9) 0.0673(5) Uani 1 1 d . . . B 1
C19 C 0.4962(13) -0.0581(7) 0.2550(15) 0.112(4) Uani 0.5 1 d . . P C -1
H19A H 0.5096 -0.1149 0.2143 0.168 Uiso 0.5 1 calc R U P C -1
H19B H 0.4533 -0.0944 0.2529 0.168 Uiso 0.5 1 calc R U P C -1
H19C H 0.5232 -0.1002 0.3011 0.168 Uiso 0.5 1 calc R U P C -1
C20 C 0.5000 0.1459(7) 0.2500 0.0819(10) Uani 1 2 d S T P . .
N20 N 0.5072(11) 0.3058(7) 0.248(2) 0.112(5) Uani 0.5 1 d . . P C -1

loop_
_atom_site_aniso_label
_atom_site_aniso_U_11
_atom_site_aniso_U_22
_atom_site_aniso_U_33
_atom_site_aniso_U_23
_atom_site_aniso_U_13
_atom_site_aniso_U_12
C1 0.0704(12) 0.0533(11) 0.0512(10) 0.0024(9) 0.0259(9) 0.0053(9)
C2 0.0566(11) 0.0516(11) 0.0675(12) 0.0046(9) 0.0290(9) 0.0060(8)
C3 0.0403(9) 0.0436(10) 0.0766(13) 0.0041(9) 0.0143(8) 0.0029(7)
C4 0.0405(9) 0.0443(10) 0.0646(11) 0.0046(8) -0.0006(8) 0.0003(7)
C5 0.0610(11) 0.0524(11) 0.0448(10) 0.0031(8) -0.0045(8) -0.0047(8)
C6 0.0737(13) 0.0557(11) 0.0388(9) -0.0008(8) 0.0079(8) -0.0004(9)
C7 0.0445(9) 0.0366(9) 0.0587(10) 0.0053(7) 0.0153(8) 0.0057(7)
C8 0.0472(9) 0.0378(9) 0.0491(10) 0.0059(7) -0.0001(7) 0.0022(7)
C9 0.0611(10) 0.0412(10) 0.0421(9) 0.0048(7) 0.0120(8) 0.0031(8)
C10 0.0423(9) 0.0305(8) 0.0474(9) 0.0039(7) 0.0087(7) 0.0046(6)
C11 0.0426(9) 0.0316(8) 0.0426(9) 0.0057(7) 0.0057(7) 0.0041(6)
C12 0.0457(9) 0.0312(8) 0.0422(9) 0.0048(6) 0.0096(7) 0.0043(6)
C13 0.0403(8) 0.0387(8) 0.0363(8) -0.0008(7) 0.0053(6) 0.0022(6)
F13 0.0452(5) 0.0622(7) 0.0417(5) -0.0097(4) 0.0061(4) -0.0037(4)
C14 0.0413(9) 0.0339(8) 0.0409(8) 0.0025(6) 0.0110(7) 0.0065(6)
C15 0.0455(9) 0.0394(9) 0.0338(8) -0.0021(6) 0.0110(6) 0.0059(7)
F15 0.0514(6) 0.0671(7) 0.0382(5) -0.0098(4) 0.0162(4) 0.0009(5)
C16 0.0414(8) 0.0405(9) 0.0434(9) 0.0024(7) 0.0111(7) 0.0053(6)
C17 0.0427(9) 0.0504(10) 0.0482(9) 0.0015(8) 0.0155(8) 0.0057(7)
N17 0.0474(9) 0.0769(12) 0.0615(10) -0.0052(9) 0.0093(8) -0.0023(8)
C18 0.0426(9) 0.0523(10) 0.0520(10) 0.0006(8) 0.0149(8) 0.0004(7)
N18 0.0618(10) 0.0876(13) 0.0601(10) -0.0109(9) 0.0294(8) -0.0039(9)
C19 0.199(7) 0.084(3) 0.067(6) -0.023(6) 0.059(5) -0.038(9)
C20 0.088(2) 0.094(3) 0.0585(19) 0.000 0.0085(17) 0.000
N20 0.118(11) 0.095(3) 0.107(4) -0.003(9) -0.004(7) -0.041(8)

loop_
_atom_type_symbol
_atom_type_description
_atom_type_scat_dispersion_real
_atom_type_scat_dispersion_imag
_atom_type_scat_source
C C 0.0181 0.0091 'International Tables Vol C Tables 4.2.6.8 and 6.1.1.4'
H H 0.0000 0.0000 'International Tables Vol C Tables 4.2.6.8 and 6.1.1.4'
N N 0.0311 0.0180 'International Tables Vol C Tables 4.2.6.8 and 6.1.1.4'
F F 0.0727 0.0534 'International Tables Vol C Tables 4.2.6.8 and 6.1.1.4'

loop_
_geom_angle_atom_site_label_1
_geom_angle_atom_site_label_2
_geom_angle_atom_site_label_3
_geom_angle
_geom_angle_site_symmetry_1
_geom_angle_site_symmetry_3
C2 C1 C9 121.46(17) . 7_556
C2 C1 H1 119.3 . .
C9 C1 H1 119.3 7_556 .
C1 C2 C7 121.54(17) . .
C1 C2 H2 119.2 . .
C7 C2 H2 119.2 . .
C4 C3 C7 121.96(16) . .
C4 C3 H3 119.0 . .
C7 C3 H3 119.0 . .
C3 C4 C8 121.05(16) . .
C3 C4 H4 119.5 . .
C8 C4 H4 119.5 . .
C6 C5 C8 121.45(16) . .
C6 C5 H5 119.3 . .
C8 C5 H5 119.3 . .
C5 C6 C9 121.49(17) . .
C5 C6 H6 119.3 . .
C9 C6 H6 119.3 . .
C10 C7 C2 118.41(16) . .
C10 C7 C3 118.19(16) . .
C2 C7 C3 123.39(16) . .
C11 C8 C4 118.66(16) . .
C11 C8 C5 118.60(16) . .
C4 C8 C5 122.74(16) . .
C12 C9 C1 118.68(16) . 7_556
C12 C9 C6 118.49(16) . .
C1 C9 C6 122.82(17) 7_556 .
C7 C10 C11 119.89(15) . .
C7 C10 C12 119.88(16) . 7_556
C11 C10 C12 120.22(15) . 7_556
C8 C11 C10 120.23(15) . .
C8 C11 C12 119.91(15) . .
C10 C11 C12 119.86(14) . .
C9 C12 C11 120.06(15) . .
C9 C12 C10 120.03(15) . 7_556
C11 C12 C10 119.91(15) . 7_556
F13 C13 C15 118.47(14) . 7_566
F13 C13 C14 118.56(13) . .
C15 C13 C14 122.97(14) 7_566 .
C16 C14 C13 123.00(14) . .
C16 C14 C15 123.22(15) . .
C13 C14 C15 113.77(14) . .
F15 C15 C13 118.46(14) . 7_566
F15 C15 C14 118.27(14) . .
C13 C15 C14 123.26(14) 7_566 .
C14 C16 C17 123.69(15) . .
C14 C16 C18 124.17(15) . .
C17 C16 C18 112.12(14) . .
N17 C17 C16 174.98(18) . .
N18 C18 C16 174.45(19) . .
C20 C19 H19A 109.5 . .
C20 C19 H19B 109.5 . .
H19A C19 H19B 109.5 . .
C20 C19 H19C 109.5 . .
H19A C19 H19C 109.5 . .
H19B C19 H19C 109.5 . .
N20 C20 C19 175.5(16) . .

loop_
_geom_bond_atom_site_label_1
_geom_bond_atom_site_label_2
_geom_bond_distance
_geom_bond_site_symmetry_2
C1 C2 1.360(3) .
C1 C9 1.413(3) 7_556
C1 H1 0.9300 .
C2 C7 1.418(3) .
C2 H2 0.9300 .
C3 C4 1.356(3) .
C3 C7 1.422(2) .
C3 H3 0.9300 .
C4 C8 1.417(3) .
C4 H4 0.9300 .
C5 C6 1.354(3) .
C5 C8 1.418(3) .
C5 H5 0.9300 .
C6 C9 1.422(3) .
C6 H6 0.9300 .
C7 C10 1.416(2) .
C8 C11 1.415(2) .
C9 C12 1.412(2) .
C9 C1 1.413(3) 7_556
C10 C11 1.422(2) .
C10 C12 1.427(2) 7_556
C11 C12 1.424(2) .
C12 C10 1.427(2) 7_556
C13 F13 1.3360(17) .
C13 C15 1.341(2) 7_566
C13 C14 1.433(2) .
C14 C16 1.381(2) .
C14 C15 1.436(2) .
C15 F15 1.3362(17) .
C15 C13 1.340(2) 7_566
C16 C17 1.429(2) .
C16 C18 1.436(2) .
C17 N17 1.140(2) .
C18 N18 1.142(2) .
C19 C20 1.448(8) .
C19 H19A 0.9600 .
C19 H19B 0.9600 .
C19 H19C 0.9600 .
C20 N20 1.142(8) .

loop_
_geom_torsion_atom_site_label_1
_geom_torsion_atom_site_label_2
_geom_torsion_atom_site_label_3
_geom_torsion_atom_site_label_4
_geom_torsion
_geom_torsion_site_symmetry_1
_geom_torsion_site_symmetry_4
C9 C1 C2 C7 -0.2(3) 7_556 .
C7 C3 C4 C8 0.4(3) . .
C8 C5 C6 C9 -0.3(3) . .
C1 C2 C7 C10 -0.1(3) . .
C1 C2 C7 C3 -179.50(17) . .
C4 C3 C7 C10 -0.1(3) . .
C4 C3 C7 C2 179.31(17) . .
C3 C4 C8 C11 -0.3(3) . .
C3 C4 C8 C5 179.64(16) . .
C6 C5 C8 C11 0.2(3) . .
C6 C5 C8 C4 -179.73(17) . .
C5 C6 C9 C12 -0.1(3) . .
C5 C6 C9 C1 -179.80(18) . 7_556
C2 C7 C10 C11 -179.67(14) . .
C3 C7 C10 C11 -0.2(2) . .
C2 C7 C10 C12 0.5(2) . 7_556
C3 C7 C10 C12 179.90(14) . 7_556
C4 C8 C11 C10 -0.1(2) . .
C5 C8 C11 C10 -179.98(15) . .
C4 C8 C11 C12 -179.80(15) . .
C5 C8 C11 C12 0.3(2) . .
C7 C10 C11 C8 0.3(2) . .
C12 C10 C11 C8 -179.82(14) 7_556 .
C7 C10 C11 C12 -179.94(14) . .
C12 C10 C11 C12 -0.1(2) 7_556 .
C1 C9 C12 C11 -179.73(15) 7_556 .
C6 C9 C12 C11 0.5(2) . .
C1 C9 C12 C10 -0.2(2) 7_556 7_556
C6 C9 C12 C10 -179.94(15) . 7_556
C8 C11 C12 C9 -0.6(2) . .
C10 C11 C12 C9 179.63(14) . .
C8 C11 C12 C10 179.83(14) . 7_556
C10 C11 C12 C10 0.1(2) . 7_556
F13 C13 C14 C16 -0.4(2) . .
C15 C13 C14 C16 179.66(15) 7_566 .
F13 C13 C14 C15 -179.77(13) . .
C15 C13 C14 C15 0.3(3) 7_566 .
C16 C14 C15 F15 0.7(2) . .
C13 C14 C15 F15 -179.91(13) . .
C16 C14 C15 C13 -179.66(15) . 7_566
C13 C14 C15 C13 -0.3(3) . 7_566
C13 C14 C16 C17 0.6(2) . .
C15 C14 C16 C17 179.89(15) . .
C13 C14 C16 C18 -177.52(15) . .
C15 C14 C16 C18 1.8(3) . .
